data_7233592
loop_
_publ_author_name
'Bissessar, Damien'
'Egly, Julien'
'Achard, Thierry'
'Steffanut, Pascal'
'Bellemin-Laponnaz, St\'ephane'

_publ_section_title
;
 Catalyst-free hydrophosphination of alkenes in presence of
 2-methyltetrahydrofuran: a green and easy access to a wide range of
 tertiary phosphines
;
_journal_issue 47
_journal_name_full 'RSC Advances'
_journal_page_first 27250
_journal_paper_doi 10.1039/C9RA04896K
_journal_volume 9
_journal_year 2019
_chemical_formula_sum 'C48 H48 N3 O3 P3'
_chemical_formula_weight 807.80
_space_group_crystal_system monoclinic
_space_group_IT_number 14
_space_group_name_Hall '-P 2ybc'
_space_group_name_H-M_alt 'P 1 21/c 1'
_symmetry_space_group_name_Hall '-P 2ybc'
_symmetry_space_group_name_H-M 'P 1 21/c 1'
_atom_sites_solution_hydrogens geom
_audit_block_doi 10.5517/ccdc.csd.cc229sck
_audit_creation_method SHELXL-2014/7
_audit_update_record
;
2019-05-14 deposited with the CCDC.    2019-08-19 downloaded from the CCDC.
;
_cell_angle_alpha 90
_cell_angle_beta 116.640(4)
_cell_angle_gamma 90
_cell_formula_units_Z 4
_cell_length_a 15.8088(8)
_cell_length_b 8.9035(5)
_cell_length_c 33.3890(16)
_cell_measurement_temperature 173(2)
_cell_volume 4200.7(4)
_computing_structure_refinement 'SHELXL-2014/7 (Sheldrick, 2014)'
_diffrn_ambient_temperature 173(2)
_diffrn_measured_fraction_theta_full 0.977
_diffrn_measured_fraction_theta_max 0.977
_diffrn_radiation_type CuK\a
_diffrn_radiation_wavelength 1.54178
_diffrn_reflns_av_R_equivalents 0.1634
_diffrn_reflns_av_unetI/netI 0.0907
_diffrn_reflns_Laue_measured_fraction_full 0.977
_diffrn_reflns_Laue_measured_fraction_max 0.977
_diffrn_reflns_limit_h_max 18
_diffrn_reflns_limit_h_min -18
_diffrn_reflns_limit_k_max 10
_diffrn_reflns_limit_k_min -10
_diffrn_reflns_limit_l_max 39
_diffrn_reflns_limit_l_min -39
_diffrn_reflns_number 50858
_diffrn_reflns_point_group_measured_fraction_full 0.977
_diffrn_reflns_point_group_measured_fraction_max 0.977
_diffrn_reflns_theta_full 67.174
_diffrn_reflns_theta_max 67.174
_diffrn_reflns_theta_min 2.961
_exptl_absorpt_coefficient_mu 1.659
_exptl_crystal_density_diffrn 1.277
_exptl_crystal_F_000 1704
_exptl_crystal_size_max 0.220
_exptl_crystal_size_mid 0.120
_exptl_crystal_size_min 0.080
_refine_diff_density_max 2.401
_refine_diff_density_min -0.431
_refine_diff_density_rms 0.116
_refine_ls_extinction_method none
_refine_ls_goodness_of_fit_ref 1.093
_refine_ls_hydrogen_treatment constr
_refine_ls_matrix_type full
_refine_ls_number_parameters 514
_refine_ls_number_reflns 7357
_refine_ls_number_restraints 0
_refine_ls_restrained_S_all 1.093
_refine_ls_R_factor_all 0.1981
_refine_ls_R_factor_gt 0.1413
_refine_ls_shift/su_max 0.000
_refine_ls_shift/su_mean 0.000
_refine_ls_structure_factor_coef Fsqd
_refine_ls_weighting_details 'w=1/[\s^2^(Fo^2^)+(0.1993P)^2^+31.8784P] where P=(Fo^2^+2Fc^2^)/3'
_refine_ls_weighting_scheme calc
_refine_ls_wR_factor_gt 0.3985
_refine_ls_wR_factor_ref 0.4363
_reflns_Friedel_coverage 0.000
_reflns_number_gt 4205
_reflns_number_total 7357
_reflns_threshold_expression 'I > 2\s(I)'
_cod_data_source_file c9ra04896k2.cif
_cod_data_source_block shelx
_cod_database_code 7233592
_shelx_shelxl_version_number 2014/7
_shelx_space_group_comment
;
The symmetry employed for this shelxl refinement is uniquely defined
by the following loop, which should always be used as a source of
symmetry information in preference to the above space-group names.
They are only intended as comments.
;
_shelx_estimated_absorpt_t_min 0.712
_shelx_estimated_absorpt_t_max 0.879

loop_
_space_group_symop_operation_xyz
'x, y, z'
'-x, y+1/2, -z+1/2'
'-x, -y, -z'
'x, -y-1/2, z-1/2'

loop_
_atom_site_label
_atom_site_type_symbol
_atom_site_fract_x
_atom_site_fract_y
_atom_site_fract_z
_atom_site_U_iso_or_equiv
_atom_site_adp_type
_atom_site_occupancy
_atom_site_site_symmetry_order
_atom_site_calc_flag
_atom_site_refinement_flags_posn
_atom_site_refinement_flags_adp
C1 C 0.5148(6) 0.2792(11) 0.2263(3) 0.038(2) Uani 1 1 d . .
H1A H 0.4528 0.2695 0.2267 0.045 Uiso 1 1 calc R U
H1B H 0.5347 0.1782 0.2214 0.045 Uiso 1 1 calc R U
C2 C 0.6770(6) 0.3629(11) 0.2700(3) 0.040(2) Uani 1 1 d . .
H2A H 0.7047 0.2655 0.2678 0.048 Uiso 1 1 calc R U
H2B H 0.7203 0.4111 0.2986 0.048 Uiso 1 1 calc R U
C3 C 0.5972(6) 0.4010(12) 0.1894(3) 0.041(2) Uani 1 1 d . .
H3A H 0.6202 0.3039 0.1836 0.050 Uiso 1 1 calc R U
H3B H 0.5902 0.4717 0.1652 0.050 Uiso 1 1 calc R U
C4 C 0.4348(6) 0.4825(10) 0.1684(3) 0.0364(19) Uani 1 1 d . .
C5 C 0.3420(6) 0.4597(12) 0.1724(3) 0.043(2) Uani 1 1 d . .
H5A H 0.3320 0.3512 0.1752 0.052 Uiso 1 1 calc R U
H5B H 0.3467 0.5109 0.1996 0.052 Uiso 1 1 calc R U
C6 C 0.2593(6) 0.5222(13) 0.1317(3) 0.050(2) Uani 1 1 d . .
H6A H 0.2452 0.4540 0.1060 0.061 Uiso 1 1 calc R U
H6B H 0.2777 0.6206 0.1242 0.061 Uiso 1 1 calc R U
C7 C 0.1128(6) 0.3601(13) 0.1405(3) 0.050(3) Uani 1 1 d . .
C8 C 0.0576(8) 0.3370(17) 0.1633(4) 0.071(3) Uani 1 1 d . .
H8 H 0.0429 0.4206 0.1767 0.085 Uiso 1 1 calc R U
C9 C 0.0250(10) 0.201(2) 0.1666(5) 0.088(4) Uani 1 1 d . .
H9 H -0.0128 0.1908 0.1820 0.106 Uiso 1 1 calc R U
C10 C 0.0456(10) 0.074(2) 0.1478(6) 0.105(6) Uani 1 1 d . .
H10 H 0.0228 -0.0227 0.1504 0.126 Uiso 1 1 calc R U
C11 C 0.0999(9) 0.0923(17) 0.1254(5) 0.088(5) Uani 1 1 d . .
H11 H 0.1149 0.0073 0.1126 0.106 Uiso 1 1 calc R U
C12 C 0.1337(7) 0.2345(14) 0.1211(4) 0.060(3) Uani 1 1 d . .
H12 H 0.1703 0.2454 0.1052 0.072 Uiso 1 1 calc R U
C13 C 0.0721(7) 0.6155(13) 0.0823(3) 0.053(3) Uani 1 1 d . .
C14 C 0.0968(9) 0.7400(15) 0.0658(4) 0.078(4) Uani 1 1 d . .
H14 H 0.1569 0.7850 0.0828 0.094 Uiso 1 1 calc R U
C15 C 0.0349(12) 0.8023(18) 0.0245(5) 0.097(5) Uani 1 1 d . .
H15 H 0.0536 0.8871 0.0131 0.117 Uiso 1 1 calc R U
C16 C -0.0518(9) 0.7409(18) 0.0008(4) 0.078(4) Uani 1 1 d . .
H16 H -0.0961 0.7880 -0.0259 0.094 Uiso 1 1 calc R U
C17 C -0.0754(8) 0.613(2) 0.0149(4) 0.085(4) Uani 1 1 d . .
H17 H -0.1344 0.5665 -0.0032 0.103 Uiso 1 1 calc R U
C18 C -0.0139(8) 0.5485(17) 0.0561(4) 0.073(4) Uani 1 1 d . .
H18 H -0.0314 0.4589 0.0659 0.088 Uiso 1 1 calc R U
C19 C 0.5542(6) 0.4034(10) 0.2972(3) 0.0363(19) Uani 1 1 d . .
C20 C 0.6279(6) 0.4612(11) 0.3418(3) 0.038(2) Uani 1 1 d . .
H20A H 0.6735 0.3800 0.3577 0.046 Uiso 1 1 calc R U
H20B H 0.6632 0.5449 0.3368 0.046 Uiso 1 1 calc R U
C21 C 0.5824(7) 0.5150(13) 0.3704(3) 0.048(2) Uani 1 1 d . .
H21A H 0.5509 0.4285 0.3767 0.058 Uiso 1 1 calc R U
H21B H 0.5327 0.5889 0.3529 0.058 Uiso 1 1 calc R U
C22 C 0.5777(7) 0.6936(12) 0.4385(3) 0.048(2) Uani 1 1 d . .
C23 C 0.5694(8) 0.8453(13) 0.4333(3) 0.059(3) Uani 1 1 d . .
H23 H 0.6103 0.8986 0.4244 0.070 Uiso 1 1 calc R U
C24 C 0.5004(10) 0.9240(16) 0.4408(4) 0.074(4) Uani 1 1 d . .
H24 H 0.4929 1.0293 0.4361 0.089 Uiso 1 1 calc R U
C25 C 0.4438(8) 0.8440(16) 0.4553(4) 0.068(3) Uani 1 1 d . .
H25 H 0.3970 0.8951 0.4606 0.082 Uiso 1 1 calc R U
C26 C 0.4547(9) 0.6940(16) 0.4619(4) 0.068(3) Uani 1 1 d . .
H26 H 0.4164 0.6411 0.4725 0.082 Uiso 1 1 calc R U
C27 C 0.5212(8) 0.6163(14) 0.4535(3) 0.059(3) Uani 1 1 d . .
H27 H 0.5280 0.5108 0.4580 0.071 Uiso 1 1 calc R U
C28 C 0.7070(7) 0.4474(12) 0.4642(3) 0.047(2) Uani 1 1 d . .
C29 C 0.6829(8) 0.3003(13) 0.4550(4) 0.059(3) Uani 1 1 d . .
H29 H 0.6393 0.2701 0.4257 0.071 Uiso 1 1 calc R U
C30 C 0.7229(10) 0.1947(15) 0.4891(4) 0.075(3) Uani 1 1 d . .
H30 H 0.7076 0.0917 0.4823 0.090 Uiso 1 1 calc R U
C31 C 0.7836(9) 0.2343(16) 0.5321(4) 0.072(3) Uani 1 1 d . .
H31 H 0.8083 0.1603 0.5550 0.086 Uiso 1 1 calc R U
C32 C 0.8084(9) 0.3823(16) 0.5417(4) 0.070(3) Uani 1 1 d . .
H32 H 0.8509 0.4119 0.5713 0.084 Uiso 1 1 calc R U
C33 C 0.7711(7) 0.4871(14) 0.5082(3) 0.059(3) Uani 1 1 d . .
H33 H 0.7891 0.5894 0.5149 0.071 Uiso 1 1 calc R U
C34 C 0.6853(6) 0.6104(11) 0.2405(3) 0.038(2) Uani 1 1 d . .
C35 C 0.6773(6) 0.7063(11) 0.2014(3) 0.041(2) Uani 1 1 d . .
H35A H 0.7024 0.6491 0.1837 0.049 Uiso 1 1 calc R U
H35B H 0.6097 0.7274 0.1818 0.049 Uiso 1 1 calc R U
C36 C 0.7299(6) 0.8526(11) 0.2158(3) 0.043(2) Uani 1 1 d . .
H36A H 0.7989 0.8336 0.2300 0.052 Uiso 1 1 calc R U
H36B H 0.7141 0.9021 0.2382 0.052 Uiso 1 1 calc R U
C37 C 0.7800(7) 1.1323(12) 0.1883(3) 0.051(2) Uani 1 1 d . .
C38 C 0.8389(9) 1.1608(14) 0.2332(4) 0.062(3) Uani 1 1 d . .
H38 H 0.8452 1.0881 0.2552 0.075 Uiso 1 1 calc R U
C39 C 0.8881(10) 1.2934(16) 0.2459(5) 0.080(4) Uani 1 1 d . .
H39 H 0.9271 1.3116 0.2769 0.096 Uiso 1 1 calc R U
C40 C 0.8827(12) 1.3975(18) 0.2162(6) 0.091(5) Uani 1 1 d . .
H40 H 0.9198 1.4863 0.2257 0.109 Uiso 1 1 calc R U
C41 C 0.8235(11) 1.3754(15) 0.1719(6) 0.082(4) Uani 1 1 d . .
H41 H 0.8176 1.4514 0.1508 0.099 Uiso 1 1 calc R U
C42 C 0.7726(8) 1.2456(14) 0.1573(4) 0.064(3) Uani 1 1 d . .
H42 H 0.7322 1.2317 0.1263 0.077 Uiso 1 1 calc R U
C43 C 0.7429(8) 0.8706(13) 0.1340(3) 0.054(3) Uani 1 1 d . .
C44 C 0.8385(8) 0.8381(14) 0.1481(4) 0.069(3) Uani 1 1 d . .
H44 H 0.8844 0.8782 0.1757 0.083 Uiso 1 1 calc R U
C45 C 0.8678(12) 0.7483(15) 0.1227(6) 0.091(5) Uani 1 1 d . .
H45 H 0.9328 0.7257 0.1323 0.109 Uiso 1 1 calc R U
C46 C 0.7964(15) 0.6916(14) 0.0816(5) 0.092(5) Uani 1 1 d . .
H46 H 0.8142 0.6317 0.0631 0.110 Uiso 1 1 calc R U
C47 C 0.7041(14) 0.7206(18) 0.0683(5) 0.092(5) Uani 1 1 d . .
H47 H 0.6572 0.6799 0.0411 0.110 Uiso 1 1 calc R U
C48 C 0.6790(10) 0.8088(14) 0.0943(4) 0.071(3) Uani 1 1 d . .
H48 H 0.6137 0.8288 0.0846 0.085 Uiso 1 1 calc R U
N1 N 0.5055(5) 0.3795(9) 0.1895(2) 0.0376(17) Uani 1 1 d . .
N2 N 0.5841(5) 0.3384(9) 0.2689(2) 0.0364(16) Uani 1 1 d . .
N3 N 0.6651(5) 0.4600(9) 0.2322(2) 0.0378(17) Uani 1 1 d . .
O1 O 0.4439(4) 0.5845(8) 0.1473(2) 0.0463(16) Uani 1 1 d . .
O2 O 0.4692(4) 0.4088(8) 0.28699(19) 0.0435(15) Uani 1 1 d . .
O3 O 0.7132(5) 0.6640(8) 0.2780(2) 0.0530(17) Uani 1 1 d . .
P1 P 0.15227(18) 0.5469(4) 0.13839(9) 0.0561(8) Uani 1 1 d . .
P2 P 0.6631(2) 0.6014(3) 0.42373(8) 0.0520(7) Uani 1 1 d . .
P3 P 0.69707(19) 0.9764(3) 0.16683(8) 0.0520(7) Uani 1 1 d . .

loop_
_atom_site_aniso_label
_atom_site_aniso_U_11
_atom_site_aniso_U_22
_atom_site_aniso_U_33
_atom_site_aniso_U_23
_atom_site_aniso_U_13
_atom_site_aniso_U_12
C1 0.036(4) 0.047(5) 0.032(4) 0.000(4) 0.017(3) 0.001(4)
C2 0.032(4) 0.051(6) 0.040(4) 0.014(4) 0.018(4) 0.007(4)
C3 0.038(5) 0.054(6) 0.040(4) -0.001(4) 0.025(4) 0.003(4)
C4 0.036(4) 0.039(5) 0.028(4) -0.002(4) 0.009(3) -0.002(4)
C5 0.034(5) 0.060(6) 0.033(4) 0.003(4) 0.013(4) 0.001(4)
C6 0.039(5) 0.064(7) 0.047(5) 0.016(5) 0.018(4) -0.003(5)
C7 0.037(5) 0.077(8) 0.034(4) 0.007(5) 0.013(4) 0.003(5)
C8 0.044(6) 0.106(11) 0.070(7) -0.003(7) 0.033(5) -0.009(7)
C9 0.064(8) 0.121(14) 0.087(10) 0.014(9) 0.041(7) -0.020(9)
C10 0.058(8) 0.130(15) 0.101(11) 0.042(11) 0.013(8) -0.042(9)
C11 0.056(7) 0.080(10) 0.090(10) -0.016(8) -0.002(7) 0.001(7)
C12 0.047(6) 0.073(8) 0.058(6) -0.006(6) 0.021(5) -0.006(6)
C13 0.037(5) 0.065(7) 0.057(6) 0.005(5) 0.021(4) 0.012(5)
C14 0.064(8) 0.071(9) 0.074(8) 0.012(7) 0.008(6) 0.005(7)
C15 0.098(11) 0.077(10) 0.094(10) 0.033(8) 0.022(9) 0.010(9)
C16 0.059(8) 0.109(11) 0.059(7) 0.019(7) 0.020(6) 0.030(8)
C17 0.043(6) 0.148(14) 0.056(7) 0.014(8) 0.015(5) -0.002(8)
C18 0.049(6) 0.100(10) 0.060(7) 0.010(7) 0.015(5) -0.016(6)
C19 0.039(5) 0.038(5) 0.032(4) 0.005(4) 0.017(4) 0.006(4)
C20 0.037(4) 0.045(5) 0.031(4) 0.001(4) 0.014(4) -0.001(4)
C21 0.045(5) 0.067(7) 0.035(5) 0.002(4) 0.020(4) 0.002(5)
C22 0.055(6) 0.058(6) 0.027(4) 0.004(4) 0.014(4) 0.002(5)
C23 0.074(7) 0.060(7) 0.041(5) 0.004(5) 0.025(5) 0.009(6)
C24 0.090(9) 0.072(8) 0.060(7) 0.005(6) 0.034(7) 0.019(7)
C25 0.057(7) 0.082(9) 0.058(7) -0.013(6) 0.020(5) 0.016(6)
C26 0.063(7) 0.081(9) 0.062(7) -0.004(6) 0.029(6) 0.005(7)
C27 0.054(6) 0.065(7) 0.055(6) 0.006(5) 0.020(5) 0.001(5)
C28 0.045(5) 0.058(6) 0.034(4) -0.009(4) 0.015(4) 0.000(5)
C29 0.058(6) 0.065(8) 0.049(6) -0.011(5) 0.020(5) -0.007(6)
C30 0.088(9) 0.055(7) 0.082(9) 0.005(7) 0.038(7) 0.011(7)
C31 0.069(8) 0.081(10) 0.063(7) 0.020(7) 0.027(6) 0.023(7)
C32 0.063(7) 0.091(10) 0.039(5) 0.001(6) 0.007(5) 0.006(7)
C33 0.053(6) 0.069(7) 0.038(5) -0.005(5) 0.005(4) 0.000(5)
C34 0.030(4) 0.055(6) 0.032(4) 0.003(4) 0.016(3) -0.001(4)
C35 0.037(5) 0.053(6) 0.039(4) 0.009(4) 0.023(4) 0.005(4)
C36 0.037(5) 0.051(6) 0.049(5) 0.001(4) 0.026(4) -0.008(4)
C37 0.052(6) 0.053(6) 0.057(6) 0.007(5) 0.033(5) 0.002(5)
C38 0.074(7) 0.064(7) 0.057(6) 0.002(6) 0.037(6) -0.004(6)
C39 0.086(9) 0.083(10) 0.074(8) -0.017(7) 0.039(7) -0.016(8)
C40 0.107(11) 0.085(10) 0.115(12) -0.030(9) 0.080(10) -0.042(9)
C41 0.096(10) 0.062(8) 0.117(12) 0.026(8) 0.073(10) -0.004(7)
C42 0.060(7) 0.080(9) 0.058(6) 0.008(6) 0.031(5) -0.009(6)
C43 0.062(6) 0.062(7) 0.042(5) 0.001(5) 0.027(5) -0.008(5)
C44 0.061(7) 0.073(8) 0.091(8) -0.018(7) 0.049(7) -0.027(6)
C45 0.117(12) 0.059(8) 0.144(14) -0.005(9) 0.101(12) -0.014(8)
C46 0.179(18) 0.045(7) 0.105(11) -0.015(7) 0.111(13) -0.017(9)
C47 0.137(15) 0.086(11) 0.066(8) -0.007(7) 0.057(9) -0.013(10)
C48 0.095(9) 0.064(8) 0.052(6) 0.004(6) 0.033(6) -0.006(7)
N1 0.035(4) 0.046(4) 0.033(3) -0.002(3) 0.016(3) -0.002(3)
N2 0.031(4) 0.047(4) 0.034(3) 0.000(3) 0.017(3) -0.001(3)
N3 0.037(4) 0.047(5) 0.030(3) 0.001(3) 0.015(3) -0.002(3)
O1 0.044(4) 0.051(4) 0.044(3) 0.009(3) 0.020(3) 0.000(3)
O2 0.033(3) 0.059(4) 0.040(3) -0.002(3) 0.019(3) 0.000(3)
O3 0.059(4) 0.063(5) 0.038(3) -0.004(3) 0.022(3) -0.006(4)
P1 0.0380(13) 0.0705(19) 0.0562(15) 0.0055(14) 0.0180(11) 0.0075(13)
P2 0.0580(15) 0.0660(18) 0.0298(11) -0.0032(11) 0.0176(10) 0.0006(13)
P3 0.0496(14) 0.0648(18) 0.0464(14) 0.0092(12) 0.0257(12) 0.0010(13)

loop_
_atom_type_symbol
_atom_type_description
_atom_type_scat_dispersion_real
_atom_type_scat_dispersion_imag
_atom_type_scat_source
C C 0.0181 0.0091 'International Tables Vol C Tables 4.2.6.8 and 6.1.1.4'
H H 0.0000 0.0000 'International Tables Vol C Tables 4.2.6.8 and 6.1.1.4'
N N 0.0311 0.0180 'International Tables Vol C Tables 4.2.6.8 and 6.1.1.4'
O O 0.0492 0.0322 'International Tables Vol C Tables 4.2.6.8 and 6.1.1.4'
P P 0.2955 0.4335 'International Tables Vol C Tables 4.2.6.8 and 6.1.1.4'

loop_
_geom_angle_atom_site_label_1
_geom_angle_atom_site_label_2
_geom_angle_atom_site_label_3
_geom_angle
N2 C1 N1 110.3(7)
N2 C1 H1A 109.6
N1 C1 H1A 109.6
N2 C1 H1B 109.6
N1 C1 H1B 109.6
H1A C1 H1B 108.1
N2 C2 N3 109.0(6)
N2 C2 H2A 109.9
N3 C2 H2A 109.9
N2 C2 H2B 109.9
N3 C2 H2B 109.9
H2A C2 H2B 108.3
N3 C3 N1 109.9(6)
N3 C3 H3A 109.7
N1 C3 H3A 109.7
N3 C3 H3B 109.7
N1 C3 H3B 109.7
H3A C3 H3B 108.2
O1 C4 N1 121.6(8)
O1 C4 C5 121.3(8)
N1 C4 C5 117.1(8)
C6 C5 C4 110.4(7)
C6 C5 H5A 109.6
C4 C5 H5A 109.6
C6 C5 H5B 109.6
C4 C5 H5B 109.6
H5A C5 H5B 108.1
C5 C6 P1 114.4(7)
C5 C6 H6A 108.7
P1 C6 H6A 108.7
C5 C6 H6B 108.7
P1 C6 H6B 108.7
H6A C6 H6B 107.6
C12 C7 C8 117.7(11)
C12 C7 P1 124.3(8)
C8 C7 P1 118.0(10)
C9 C8 C7 122.2(14)
C9 C8 H8 118.9
C7 C8 H8 118.9
C8 C9 C10 121.1(13)
C8 C9 H9 119.5
C10 C9 H9 119.5
C11 C10 C9 118.1(14)
C11 C10 H10 120.9
C9 C10 H10 120.9
C10 C11 C12 121.5(15)
C10 C11 H11 119.3
C12 C11 H11 119.3
C7 C12 C11 119.4(11)
C7 C12 H12 120.3
C11 C12 H12 120.3
C14 C13 C18 118.2(11)
C14 C13 P1 119.3(9)
C18 C13 P1 122.5(9)
C13 C14 C15 121.2(13)
C13 C14 H14 119.4
C15 C14 H14 119.4
C16 C15 C14 119.6(14)
C16 C15 H15 120.2
C14 C15 H15 120.2
C17 C16 C15 120.3(12)
C17 C16 H16 119.9
C15 C16 H16 119.9
C16 C17 C18 120.7(13)
C16 C17 H17 119.6
C18 C17 H17 119.6
C13 C18 C17 119.8(13)
C13 C18 H18 120.1
C17 C18 H18 120.1
O2 C19 N2 120.0(8)
O2 C19 C20 121.6(7)
N2 C19 C20 118.3(7)
C21 C20 C19 110.9(7)
C21 C20 H20A 109.5
C19 C20 H20A 109.5
C21 C20 H20B 109.5
C19 C20 H20B 109.5
H20A C20 H20B 108.1
C20 C21 P2 115.3(7)
C20 C21 H21A 108.4
P2 C21 H21A 108.4
C20 C21 H21B 108.4
P2 C21 H21B 108.4
H21A C21 H21B 107.5
C23 C22 C27 119.9(11)
C23 C22 P2 116.9(8)
C27 C22 P2 123.2(9)
C22 C23 C24 120.6(12)
C22 C23 H23 119.7
C24 C23 H23 119.7
C25 C24 C23 118.5(12)
C25 C24 H24 120.7
C23 C24 H24 120.7
C26 C25 C24 120.5(12)
C26 C25 H25 119.7
C24 C25 H25 119.7
C25 C26 C27 120.7(13)
C25 C26 H26 119.6
C27 C26 H26 119.6
C22 C27 C26 119.7(12)
C22 C27 H27 120.2
C26 C27 H27 120.2
C29 C28 C33 118.4(10)
C29 C28 P2 125.5(8)
C33 C28 P2 116.1(8)
C28 C29 C30 119.3(10)
C28 C29 H29 120.4
C30 C29 H29 120.4
C31 C30 C29 122.2(12)
C31 C30 H30 118.9
C29 C30 H30 118.9
C30 C31 C32 119.1(11)
C30 C31 H31 120.5
C32 C31 H31 120.5
C31 C32 C33 119.3(11)
C31 C32 H32 120.3
C33 C32 H32 120.3
C32 C33 C28 121.8(11)
C32 C33 H33 119.1
C28 C33 H33 119.1
O3 C34 N3 122.0(8)
O3 C34 C35 120.9(9)
N3 C34 C35 116.9(7)
C36 C35 C34 113.1(7)
C36 C35 H35A 109.0
C34 C35 H35A 109.0
C36 C35 H35B 109.0
C34 C35 H35B 109.0
H35A C35 H35B 107.8
C35 C36 P3 109.8(6)
C35 C36 H36A 109.7
P3 C36 H36A 109.7
C35 C36 H36B 109.7
P3 C36 H36B 109.7
H36A C36 H36B 108.2
C38 C37 C42 117.1(10)
C38 C37 P3 125.6(8)
C42 C37 P3 116.5(8)
C39 C38 C37 120.3(11)
C39 C38 H38 119.8
C37 C38 H38 119.8
C40 C39 C38 121.9(13)
C40 C39 H39 119.0
C38 C39 H39 119.0
C39 C40 C41 119.4(13)
C39 C40 H40 120.3
C41 C40 H40 120.3
C40 C41 C42 121.1(12)
C40 C41 H41 119.5
C42 C41 H41 119.5
C41 C42 C37 120.0(11)
C41 C42 H42 120.0
C37 C42 H42 120.0
C48 C43 C44 117.4(11)
C48 C43 P3 118.0(9)
C44 C43 P3 124.5(8)
C45 C44 C43 121.3(13)
C45 C44 H44 119.3
C43 C44 H44 119.3
C44 C45 C46 117.1(14)
C44 C45 H45 121.4
C46 C45 H45 121.4
C47 C46 C45 121.6(13)
C47 C46 H46 119.2
C45 C46 H46 119.2
C46 C47 C48 119.0(15)
C46 C47 H47 120.5
C48 C47 H47 120.5
C47 C48 C43 123.5(15)
C47 C48 H48 118.3
C43 C48 H48 118.3
C4 N1 C3 119.4(7)
C4 N1 C1 126.0(7)
C3 N1 C1 110.7(7)
C19 N2 C1 119.4(7)
C19 N2 C2 125.1(7)
C1 N2 C2 112.7(7)
C34 N3 C3 123.7(7)
C34 N3 C2 118.1(7)
C3 N3 C2 112.7(7)
C7 P1 C6 104.6(5)
C7 P1 C13 104.9(5)
C6 P1 C13 99.8(4)
C22 P2 C28 102.7(4)
C22 P2 C21 100.1(4)
C28 P2 C21 105.8(5)
C37 P3 C43 102.8(5)
C37 P3 C36 103.8(4)
C43 P3 C36 101.2(5)

loop_
_geom_bond_atom_site_label_1
_geom_bond_atom_site_label_2
_geom_bond_distance
C1 N2 1.451(10)
C1 N1 1.471(11)
C1 H1A 0.9900
C1 H1B 0.9900
C2 N2 1.468(10)
C2 N3 1.472(10)
C2 H2A 0.9900
C2 H2B 0.9900
C3 N3 1.448(11)
C3 N1 1.465(11)
C3 H3A 0.9900
C3 H3B 0.9900
C4 O1 1.197(10)
C4 N1 1.372(11)
C4 C5 1.543(12)
C5 C6 1.508(12)
C5 H5A 0.9900
C5 H5B 0.9900
C6 P1 1.817(10)
C6 H6A 0.9900
C6 H6B 0.9900
C7 C12 1.404(16)
C7 C8 1.406(14)
C7 P1 1.789(12)
C8 C9 1.34(2)
C8 H8 0.9500
C9 C10 1.41(2)
C9 H9 0.9500
C10 C11 1.38(2)
C10 H10 0.9500
C11 C12 1.406(19)
C11 H11 0.9500
C12 H12 0.9500
C13 C14 1.370(17)
C13 C18 1.380(15)
C13 P1 1.832(10)
C14 C15 1.399(18)
C14 H14 0.9500
C15 C16 1.35(2)
C15 H15 0.9500
C16 C17 1.35(2)
C16 H16 0.9500
C17 C18 1.404(17)
C17 H17 0.9500
C18 H18 0.9500
C19 O2 1.229(10)
C19 N2 1.361(10)
C19 C20 1.511(11)
C20 C21 1.507(12)
C20 H20A 0.9900
C20 H20B 0.9900
C21 P2 1.831(10)
C21 H21A 0.9900
C21 H21B 0.9900
C22 C23 1.360(15)
C22 C27 1.387(15)
C22 P2 1.826(11)
C23 C24 1.410(16)
C23 H23 0.9500
C24 C25 1.391(19)
C24 H24 0.9500
C25 C26 1.352(18)
C25 H25 0.9500
C26 C27 1.389(16)
C26 H26 0.9500
C27 H27 0.9500
C28 C29 1.360(15)
C28 C33 1.405(13)
C28 P2 1.829(11)
C29 C30 1.390(16)
C29 H29 0.9500
C30 C31 1.369(18)
C30 H30 0.9500
C31 C32 1.371(18)
C31 H31 0.9500
C32 C33 1.372(16)
C32 H32 0.9500
C33 H33 0.9500
C34 O3 1.222(10)
C34 N3 1.376(12)
C34 C35 1.515(12)
C35 C36 1.504(13)
C35 H35A 0.9900
C35 H35B 0.9900
C36 P3 1.844(9)
C36 H36A 0.9900
C36 H36B 0.9900
C37 C38 1.387(15)
C37 C42 1.413(15)
C37 P3 1.821(11)
C38 C39 1.372(18)
C38 H38 0.9500
C39 C40 1.33(2)
C39 H39 0.9500
C40 C41 1.36(2)
C40 H40 0.9500
C41 C42 1.367(18)
C41 H41 0.9500
C42 H42 0.9500
C43 C48 1.370(15)
C43 C44 1.397(16)
C43 P3 1.824(11)
C44 C45 1.388(17)
C44 H44 0.9500
C45 C46 1.42(2)
C45 H45 0.9500
C46 C47 1.35(2)
C46 H46 0.9500
C47 C48 1.356(19)
C47 H47 0.9500
C48 H48 0.9500

loop_
_geom_torsion_atom_site_label_1
_geom_torsion_atom_site_label_2
_geom_torsion_atom_site_label_3
_geom_torsion_atom_site_label_4
_geom_torsion
O1 C4 C5 C6 28.1(12)
N1 C4 C5 C6 -150.9(8)
C4 C5 C6 P1 -164.7(7)
C12 C7 C8 C9 -0.2(17)
P1 C7 C8 C9 -179.9(10)
C7 C8 C9 C10 1(2)
C8 C9 C10 C11 0(2)
C9 C10 C11 C12 0(2)
C8 C7 C12 C11 -0.6(15)
P1 C7 C12 C11 179.1(8)
C10 C11 C12 C7 0.9(18)
C18 C13 C14 C15 3(2)
P1 C13 C14 C15 -175.6(12)
C13 C14 C15 C16 2(2)
C14 C15 C16 C17 -6(2)
C15 C16 C17 C18 5(2)
C14 C13 C18 C17 -3.4(19)
P1 C13 C18 C17 175.0(10)
C16 C17 C18 C13 -1(2)
O2 C19 C20 C21 2.8(12)
N2 C19 C20 C21 -174.4(8)
C19 C20 C21 P2 -175.5(7)
C27 C22 C23 C24 -3.2(15)
P2 C22 C23 C24 175.4(8)
C22 C23 C24 C25 2.4(17)
C23 C24 C25 C26 -0.1(18)
C24 C25 C26 C27 -1.4(18)
C23 C22 C27 C26 1.7(15)
P2 C22 C27 C26 -176.8(8)
C25 C26 C27 C22 0.6(17)
C33 C28 C29 C30 -0.7(17)
P2 C28 C29 C30 179.2(9)
C28 C29 C30 C31 2.2(19)
C29 C30 C31 C32 -2(2)
C30 C31 C32 C33 1(2)
C31 C32 C33 C28 0.9(19)
C29 C28 C33 C32 -0.8(17)
P2 C28 C33 C32 179.3(9)
O3 C34 C35 C36 15.3(12)
N3 C34 C35 C36 -160.9(7)
C34 C35 C36 P3 -168.8(6)
C42 C37 C38 C39 -0.9(17)
P3 C37 C38 C39 -170.2(10)
C37 C38 C39 C40 -1(2)
C38 C39 C40 C41 3(2)
C39 C40 C41 C42 -3(2)
C40 C41 C42 C37 1(2)
C38 C37 C42 C41 1.1(16)
P3 C37 C42 C41 171.5(10)
C48 C43 C44 C45 0.8(18)
P3 C43 C44 C45 175.6(10)
C43 C44 C45 C46 0.3(19)
C44 C45 C46 C47 -1(2)
C45 C46 C47 C48 1(2)
C46 C47 C48 C43 0(2)
C44 C43 C48 C47 -0.9(18)
P3 C43 C48 C47 -176.1(10)
O1 C4 N1 C3 5.0(12)
C5 C4 N1 C3 -176.1(7)
O1 C4 N1 C1 160.6(8)
C5 C4 N1 C1 -20.4(12)
N3 C3 N1 C4 101.9(9)
N3 C3 N1 C1 -57.2(10)
N2 C1 N1 C4 -100.6(9)
N2 C1 N1 C3 56.8(9)
O2 C19 N2 C1 1.5(12)
C20 C19 N2 C1 178.7(8)
O2 C19 N2 C2 160.8(8)
C20 C19 N2 C2 -22.0(12)
N1 C1 N2 C19 105.3(8)
N1 C1 N2 C2 -56.4(9)
N3 C2 N2 C19 -105.7(9)
N3 C2 N2 C1 54.8(10)
O3 C34 N3 C3 152.6(8)
C35 C34 N3 C3 -31.2(11)
O3 C34 N3 C2 0.7(12)
C35 C34 N3 C2 177.0(7)
N1 C3 N3 C34 -95.7(9)
N1 C3 N3 C2 57.5(10)
N2 C2 N3 C34 99.4(9)
N2 C2 N3 C3 -55.5(9)
C12 C7 P1 C6 -25.6(9)
C8 C7 P1 C6 154.1(8)
C12 C7 P1 C13 78.9(9)
C8 C7 P1 C13 -101.4(8)
C5 C6 P1 C7 -69.6(9)
C5 C6 P1 C13 -177.9(8)
C14 C13 P1 C7 -163.9(10)
C18 C13 P1 C7 17.7(11)
C14 C13 P1 C6 -55.8(11)
C18 C13 P1 C6 125.8(11)
C23 C22 P2 C28 146.1(8)
C27 C22 P2 C28 -35.3(9)
C23 C22 P2 C21 -105.0(8)
C27 C22 P2 C21 73.5(9)
C29 C28 P2 C22 104.6(10)
C33 C28 P2 C22 -75.5(9)
C29 C28 P2 C21 0.1(11)
C33 C28 P2 C21 180.0(8)
C20 C21 P2 C22 164.8(8)
C20 C21 P2 C28 -88.8(8)
C38 C37 P3 C43 -116.9(10)
C42 C37 P3 C43 73.7(9)
C38 C37 P3 C36 -11.8(11)
C42 C37 P3 C36 178.8(8)
C48 C43 P3 C37 -141.3(9)
C44 C43 P3 C37 44.0(11)
C48 C43 P3 C36 111.6(9)
C44 C43 P3 C36 -63.2(11)
C35 C36 P3 C37 -171.0(6)
C35 C36 P3 C43 -64.7(7)
